data_7027688
loop_
_publ_author_name
'Goodgame, David M. L.'
'Hussain, Izhar'
'White, Andrew J. P.'
'Williams, David J.'

_publ_section_title
;
 Synthesis and structure of a copper(II) melamine complex,
 [Cu(C3H6N6)(\m-OCH3)(ONO2)(HOCH3)]2, with direct Cu--melamine
 coordination
;
_journal_issue 17
_journal_name_full 'Journal of the Chemical Society, Dalton Transactions'
_journal_page_first 2899
_journal_paper_doi 10.1039/a905576b
_journal_year 1999
_chemical_formula_sum 'C10 H26 Cu2 N14 O10'
_chemical_formula_weight 629.53
_chemical_name_systematic
; 
 ? 
;
_space_group_IT_number 2
_symmetry_cell_setting triclinic
_symmetry_space_group_name_Hall '-P 1'
_symmetry_space_group_name_H-M 'P -1'
_atom_sites_solution_hydrogens geom
_atom_sites_solution_primary direct
_atom_sites_solution_secondary difmap
_audit_creation_method SHELXL
_cell_angle_alpha 89.938(3)
_cell_angle_beta 81.778(5)
_cell_angle_gamma 70.111(5)
_cell_formula_units_Z 1
_cell_length_a 7.8614(7)
_cell_length_b 7.9384(5)
_cell_length_c 10.4874(6)
_cell_measurement_reflns_used 41
_cell_measurement_temperature 293(2)
_cell_measurement_theta_max 25.85
_cell_measurement_theta_min 9.71
_cell_volume 608.33(8)
_computing_cell_refinement 'Siemens XSCANS'
_computing_data_collection 'Siemens XSCANS'
_computing_data_reduction 'Siemens SHELXTL'
_computing_molecular_graphics 'Siemens SHELXTL'
_computing_publication_material 'Siemens SHELXTL'
_computing_structure_refinement 'SHELXL-93 (Sheldrick, 1993)'
_computing_structure_solution 'SHELXS-86 (Sheldrick, 1990)'
_diffrn_ambient_temperature 293(2)
_diffrn_measurement_device 'Siemens P4'
_diffrn_measurement_method '\w scans'
_diffrn_radiation_monochromator graphite
_diffrn_radiation_source 'fine-focus sealed tube'
_diffrn_radiation_type CuK\a
_diffrn_radiation_wavelength 1.54178
_diffrn_reflns_av_R_equivalents 0.0231
_diffrn_reflns_av_sigmaI/netI 0.0211
_diffrn_reflns_limit_h_max 9
_diffrn_reflns_limit_h_min 0
_diffrn_reflns_limit_k_max 9
_diffrn_reflns_limit_k_min -8
_diffrn_reflns_limit_l_max 12
_diffrn_reflns_limit_l_min -11
_diffrn_reflns_number 2119
_diffrn_reflns_theta_max 62.99
_diffrn_reflns_theta_min 4.26
_diffrn_standards_interval_count 97
_diffrn_standards_number 3
_exptl_absorpt_coefficient_mu 2.847
_exptl_absorpt_correction_T_max 0.5512
_exptl_absorpt_correction_T_min 0.3082
_exptl_absorpt_correction_type Ellipsoidal
_exptl_crystal_colour Blue
_exptl_crystal_density_diffrn 1.718
_exptl_crystal_description rhombs
_exptl_crystal_F_000 322
_exptl_crystal_size_max 0.40
_exptl_crystal_size_mid 0.37
_exptl_crystal_size_min 0.25
_refine_diff_density_max 0.250
_refine_diff_density_min -0.580
_refine_diff_density_rms 0.065
_refine_ls_extinction_coef 0.0123(15)
_refine_ls_extinction_expression Fc^*^=kFc[1+0.001xFc^2^\l^3^/sin(2\q)]^-1/4^
_refine_ls_extinction_method SHELXL
_refine_ls_goodness_of_fit_all 1.120
_refine_ls_goodness_of_fit_obs 1.133
_refine_ls_matrix_type full
_refine_ls_number_parameters 192
_refine_ls_number_reflns 1940
_refine_ls_number_restraints 7
_refine_ls_restrained_S_all 1.443
_refine_ls_restrained_S_obs 1.130
_refine_ls_R_factor_all 0.0446
_refine_ls_R_factor_obs 0.0357
_refine_ls_shift/esd_max 0.005
_refine_ls_shift/esd_mean 0.000
_refine_ls_structure_factor_coef Fsqd
_refine_ls_weighting_details 'w=1/[\s^2^(Fo^2^)+(0.0411P)^2^+0.8361P] where P=(Fo^2^+2Fc^2^)/3'
_refine_ls_weighting_scheme calc
_refine_ls_wR_factor_all 0.1194
_refine_ls_wR_factor_obs 0.0918
_reflns_number_observed 1859
_reflns_number_total 1957
_reflns_observed_criterion >2sigma(I)
_cod_data_source_file 905576bsup1.cif
_cod_data_source_block DMLG9803
_cod_depositor_comments
;
The following automatic conversions were performed:

'_symmetry_cell_setting' value 'Triclinic' changed to 'triclinic'
according to /home/saulius/struct/CIF-dictionaries/cif_core.dic
dictionary named 'cif_core.dic' version 2.4.2 from 2011-04-26.

Automatic conversion script
Id: cif_fix_values 1891 2012-01-12 08:04:46Z andrius 

The following automatic conversions were performed:

'_refine_ls_weighting_scheme' value 'calc
w=1/[\s^2^(Fo^2^)+(0.0411P)^2^+0.8361P] where P=(Fo^2^+2Fc^2^)/3' was
changed to 'calc'. New tag '_refine_ls_weighting_details' was
created. The value of the new tag was set to
'w=1/[\s^2^(Fo^2^)+(0.0411P)^2^+0.8361P] where P=(Fo^2^+2Fc^2^)/3'.

Automatic conversion script
Id: cif_fix_values 3143 2015-03-26 13:38:13Z robertas 
;
_cod_original_cell_volume 608.33(7)
_cod_original_sg_symbol_H-M P-1
_cod_original_formula_sum 'C10 H26 N14 O10 Cu2'
_cod_database_code 7027688

loop_
_symmetry_equiv_pos_as_xyz
'x, y, z'
'-x, -y, -z'

loop_
_atom_site_aniso_label
_atom_site_aniso_U_11
_atom_site_aniso_U_22
_atom_site_aniso_U_33
_atom_site_aniso_U_23
_atom_site_aniso_U_13
_atom_site_aniso_U_12
Cu 0.0316(3) 0.0255(3) 0.0213(3) 0.0033(2) -0.0053(2) -0.0076(2)
N1 0.0286(13) 0.0311(13) 0.0205(12) 0.0047(10) -0.0011(10) -0.0084(10)
C2 0.032(2) 0.029(2) 0.026(2) 0.0035(12) 0.0007(13) -0.0084(13)
N2 0.036(2) 0.061(2) 0.0252(15) 0.0109(13) 0.0025(12) -0.0106(15)
N3 0.0291(14) 0.0370(15) 0.0313(14) 0.0071(11) -0.0017(11) -0.0077(11)
C4 0.032(2) 0.030(2) 0.034(2) 0.0068(13) -0.0067(13) -0.0076(13)
N4 0.033(2) 0.064(2) 0.048(2) 0.028(2) -0.0116(14) -0.0073(15)
N5 0.0312(14) 0.0394(15) 0.0268(13) 0.0115(11) -0.0048(11) -0.0058(11)
C6 0.030(2) 0.028(2) 0.0251(15) 0.0045(12) -0.0005(12) -0.0081(13)
N6 0.032(2) 0.056(2) 0.029(2) 0.0186(13) 0.0008(12) -0.0090(13)
O7 0.0351(13) 0.0501(15) 0.0494(15) 0.0020(12) -0.0007(11) -0.0194(11)
C7 0.045(2) 0.072(3) 0.065(3) -0.017(2) 0.005(2) -0.019(2)
O8 0.0444(13) 0.0212(11) 0.0281(11) 0.0022(8) -0.0097(9) -0.0060(9)
C8 0.096(3) 0.026(2) 0.058(2) 0.006(2) -0.036(2) -0.017(2)
N9 0.037(2) 0.039(2) 0.036(2) -0.0055(13) -0.0019(13) -0.0128(13)
O10 0.0322(12) 0.0375(12) 0.0295(11) -0.0012(9) 0.0014(9) -0.0145(10)
O11 0.0449(15) 0.066(2) 0.054(2) -0.0016(14) 0.0153(13) -0.0245(14)
O12 0.076(2) 0.074(2) 0.087(2) -0.039(2) 0.002(2) -0.038(2)

loop_
_atom_site_label
_atom_site_type_symbol
_atom_site_fract_x
_atom_site_fract_y
_atom_site_fract_z
_atom_site_U_iso_or_equiv
_atom_site_thermal_displace_type
_atom_site_occupancy
_atom_site_calc_flag
_atom_site_refinement_flags
Cu Cu 0.04806(6) -0.00565(5) 0.13377(4) 0.0266(2) Uani 1 d .
N1 N 0.2471(3) -0.1827(3) 0.2153(2) 0.0275(5) Uani 1 d .
C2 C 0.4234(4) -0.2199(4) 0.1569(3) 0.0297(7) Uani 1 d .
N2 N 0.4497(4) -0.1841(4) 0.0329(3) 0.0429(7) Uani 1 d D
H2A H 0.5680(16) -0.2200(52) -0.0033(36) 0.054(12) Uiso 1 d D
H2B H 0.3570(35) -0.1584(52) -0.0135(32) 0.049(11) Uiso 1 d D
N3 N 0.5700(3) -0.2867(4) 0.2159(3) 0.0337(6) Uani 1 d .
C4 C 0.5360(4) -0.3416(4) 0.3350(3) 0.0327(7) Uani 1 d .
N4 N 0.6778(4) -0.4117(5) 0.3982(3) 0.0504(8) Uani 1 d D
H4A H 0.6529(62) -0.4724(55) 0.4667(28) 0.071(14) Uiso 1 d D
H4B H 0.7928(23) -0.4378(63) 0.3568(39) 0.072(15) Uiso 1 d D
N5 N 0.3703(4) -0.3293(4) 0.3971(2) 0.0341(6) Uani 1 d .
C6 C 0.2299(4) -0.2430(4) 0.3362(3) 0.0287(7) Uani 1 d .
N6 N 0.0619(4) -0.2128(4) 0.3982(3) 0.0412(7) Uani 1 d D
H6A H -0.0323(33) -0.1637(47) 0.3546(32) 0.046(11) Uiso 1 d D
H6B H 0.0457(56) -0.2419(54) 0.4809(12) 0.056(12) Uiso 1 d D
O7 O -0.2260(3) -0.0534(3) 0.2393(2) 0.0442(6) Uani 1 d D
H7 H -0.2672(51) -0.1391(37) 0.2145(38) 0.052(12) Uiso 1 d D
C7 C -0.3694(6) 0.0872(7) 0.3139(5) 0.0623(12) Uani 1 d .
H7A H -0.4182(6) 0.0395(7) 0.3890(5) 0.093 Uiso 1 d R
H7B H -0.4645(6) 0.1405(7) 0.2630(5) 0.093 Uiso 1 d R
H7C H -0.3225(6) 0.1766(7) 0.3401(5) 0.093 Uiso 1 d R
O8 O 0.0915(3) -0.1583(3) -0.0196(2) 0.0322(5) Uani 1 d .
C8 C 0.1168(7) -0.3425(5) -0.0145(4) 0.0589(12) Uani 1 d .
H8A H 0.1900(7) -0.3933(5) 0.0511(4) 0.088 Uiso 1 d R
H8B H 0.1777(7) -0.4022(5) -0.0965(4) 0.088 Uiso 1 d R
H8C H -0.0001(7) -0.3575(5) 0.0054(4) 0.088 Uiso 1 d R
N9 N 0.1171(4) 0.2562(4) 0.2616(3) 0.0377(7) Uani 1 d .
O10 O -0.0019(3) 0.1780(3) 0.2771(2) 0.0330(5) Uani 1 d .
O11 O 0.2353(4) 0.2131(4) 0.1654(3) 0.0558(7) Uani 1 d .
O12 O 0.1056(5) 0.3719(5) 0.3436(3) 0.0772(10) Uani 1 d .

loop_
_atom_type_symbol
_atom_type_description
_atom_type_scat_dispersion_real
_atom_type_scat_dispersion_imag
_atom_type_scat_source
C C 0.0181 0.0091 'International Tables Vol C Tables 4.2.6.8 and 6.1.1.4'
H H 0.0000 0.0000 'International Tables Vol C Tables 4.2.6.8 and 6.1.1.4'
N N 0.0311 0.0180 'International Tables Vol C Tables 4.2.6.8 and 6.1.1.4'
O O 0.0492 0.0322 'International Tables Vol C Tables 4.2.6.8 and 6.1.1.4'
Cu Cu -1.9646 0.5888 'International Tables Vol C Tables 4.2.6.8 and 6.1.1.4'

loop_
_geom_angle_atom_site_label_1
_geom_angle_atom_site_label_2
_geom_angle_atom_site_label_3
_geom_angle
_geom_angle_site_symmetry_1
_geom_angle_site_symmetry_3
O8 Cu O8 78.10(9) 2 .
O8 Cu O10 95.32(9) 2 .
O8 Cu O10 172.67(9) . .
O8 Cu N1 165.09(10) 2 .
O8 Cu N1 93.88(9) . .
O10 Cu N1 91.81(10) . .
O8 Cu O7 90.86(9) 2 .
O8 Cu O7 98.15(9) . .
O10 Cu O7 85.07(9) . .
N1 Cu O7 102.81(9) . .
O8 Cu Cu 39.07(6) 2 2
O8 Cu Cu 39.03(6) . 2
O10 Cu Cu 134.31(7) . 2
N1 Cu Cu 131.72(7) . 2
O7 Cu Cu 95.79(6) . 2
C6 N1 C2 114.6(3) . .
C6 N1 Cu 126.4(2) . .
C2 N1 Cu 117.6(2) . .
N2 C2 N3 118.1(3) . .
N2 C2 N1 117.4(3) . .
N3 C2 N1 124.5(3) . .
C2 N3 C4 114.9(3) . .
N4 C4 N5 117.0(3) . .
N4 C4 N3 117.6(3) . .
N5 C4 N3 125.4(3) . .
C6 N5 C4 115.3(3) . .
N6 C6 N5 117.8(3) . .
N6 C6 N1 117.7(3) . .
N5 C6 N1 124.4(3) . .
C7 O7 Cu 121.1(2) . .
C8 O8 Cu 125.8(2) . 2
C8 O8 Cu 122.5(2) . .
Cu O8 Cu 101.90(9) 2 .
O11 N9 O12 123.7(3) . .
O11 N9 O10 118.5(3) . .
O12 N9 O10 117.9(3) . .
N9 O10 Cu 110.3(2) . .

loop_
_geom_bond_atom_site_label_1
_geom_bond_atom_site_label_2
_geom_bond_distance
_geom_bond_site_symmetry_2
Cu O8 1.932(2) 2
Cu O8 1.933(2) .
Cu O10 1.996(2) .
Cu N1 2.010(2) .
Cu O7 2.426(2) .
Cu Cu 3.0018(8) 2
N1 C6 1.360(4) .
N1 C2 1.364(4) .
C2 N2 1.333(4) .
C2 N3 1.334(4) .
N3 C4 1.344(4) .
C4 N4 1.334(4) .
C4 N5 1.342(4) .
N5 C6 1.334(4) .
C6 N6 1.328(4) .
O7 C7 1.422(5) .
O8 C8 1.409(4) .
O8 Cu 1.932(2) 2
N9 O11 1.230(4) .
N9 O12 1.230(4) .
N9 O10 1.280(3) .
